data_7702859
loop_
_publ_author_name
'Baker, Robert J.'
'Farley, Robert D.'
'Jones, Cameron'
'Kloth, Marc'
'Murphy, Damien M.'

_publ_section_title
;
 The reactivity of diazabutadienes toward low oxidation state Group 13
 iodides and the synthesis of a new gallium(i) carbene analogue
;
_journal_issue 20
_journal_name_full 'Journal of the Chemical Society, Dalton Transactions'
_journal_page_first 3844
_journal_paper_doi 10.1039/b206605j
_journal_year 2002
_chemical_formula_sum 'C26 H36 Al I3 N2'
_chemical_formula_weight 784.25
_space_group_IT_number 14
_space_group_name_Hall '-P 2yn'
_space_group_name_H-M_alt 'P 1 21/n 1'
_symmetry_cell_setting monoclinic
_symmetry_space_group_name_H-M 'P 1 21/n 1'
_atom_sites_solution_hydrogens geom
_atom_sites_solution_primary direct
_atom_sites_solution_secondary difmap
_audit_creation_method SHELXL-97
_cell_angle_alpha 90.00
_cell_angle_beta 95.61(3)
_cell_angle_gamma 90.00
_cell_formula_units_Z 4
_cell_length_a 10.389(2)
_cell_length_b 21.162(4)
_cell_length_c 13.452(3)
_cell_measurement_temperature 150(2)
_cell_volume 2943.3(10)
_computing_structure_refinement 'SHELXL-97 (Sheldrick, 1997)'
_computing_structure_solution 'SHELXS-97 (Sheldrick, 1990)'
_diffrn_ambient_temperature 150(2)
_diffrn_measured_fraction_theta_full 0.987
_diffrn_measured_fraction_theta_max 0.987
_diffrn_measurement_device_type 'Nonius Kappa CCD'
_diffrn_radiation_monochromator graphite
_diffrn_radiation_source 'fine-focus sealed tube'
_diffrn_radiation_type MoK\a
_diffrn_radiation_wavelength 0.71073
_diffrn_reflns_av_R_equivalents 0.1593
_diffrn_reflns_av_sigmaI/netI 0.1177
_diffrn_reflns_limit_h_max 12
_diffrn_reflns_limit_h_min -12
_diffrn_reflns_limit_k_max 25
_diffrn_reflns_limit_k_min -25
_diffrn_reflns_limit_l_max 15
_diffrn_reflns_limit_l_min -15
_diffrn_reflns_number 24508
_diffrn_reflns_theta_full 25.01
_diffrn_reflns_theta_max 25.01
_diffrn_reflns_theta_min 3.96
_exptl_absorpt_coefficient_mu 3.232
_exptl_absorpt_correction_T_max 0.84
_exptl_absorpt_correction_T_min 0.67
_exptl_absorpt_correction_type 'Sortav (Blessing)'
_exptl_crystal_colour red
_exptl_crystal_density_diffrn 1.770
_exptl_crystal_density_method 'not measured'
_exptl_crystal_description prism
_exptl_crystal_F_000 1512
_exptl_crystal_size_max 0.10
_exptl_crystal_size_mid 0.10
_exptl_crystal_size_min 0.08
_refine_diff_density_max '1.466 (near I2)'
_refine_diff_density_min -0.925
_refine_diff_density_rms 0.237
_refine_ls_extinction_method none
_refine_ls_goodness_of_fit_ref 1.019
_refine_ls_hydrogen_treatment mixed
_refine_ls_matrix_type full
_refine_ls_number_parameters 297
_refine_ls_number_reflns 5120
_refine_ls_number_restraints 0
_refine_ls_restrained_S_all 1.019
_refine_ls_R_factor_all 0.1079
_refine_ls_R_factor_gt 0.0601
_refine_ls_shift/su_max 0.000
_refine_ls_shift/su_mean 0.000
_refine_ls_structure_factor_coef Fsqd
_refine_ls_weighting_details 'calc w=1/[\s^2^(Fo^2^)+(0.0507P)^2^+6.3631P] where P=(Fo^2^+2Fc^2^)/3'
_refine_ls_weighting_scheme calc
_refine_ls_wR_factor_gt 0.1180
_refine_ls_wR_factor_ref 0.1355
_reflns_number_gt 3446
_reflns_number_total 5120
_reflns_threshold_expression >2sigma(I)
_cod_data_source_file b206605j.txt
_cod_data_source_block compound10
_cod_original_sg_symbol_H-M P2(1)/n
_cod_database_code 7702859

loop_
_symmetry_equiv_pos_as_xyz
'x, y, z'
'-x+1/2, y+1/2, -z+1/2'
'-x, -y, -z'
'x-1/2, -y-1/2, z-1/2'

loop_
_atom_site_label
_atom_site_type_symbol
_atom_site_fract_x
_atom_site_fract_y
_atom_site_fract_z
_atom_site_U_iso_or_equiv
_atom_site_adp_type
_atom_site_occupancy
_atom_site_symmetry_multiplicity
_atom_site_calc_flag
_atom_site_refinement_flags
I1 I 0.71881(7) 0.26969(3) 1.27233(5) 0.0317(2) Uani 1 1 d .
I2 I 0.97704(6) 0.13025(4) 1.37401(5) 0.0319(2) Uani 1 1 d .
I3 I 0.66717(7) -0.04249(3) 1.38293(5) 0.0333(2) Uani 1 1 d .
Al1 Al 0.7459(3) 0.15817(14) 1.3298(2) 0.0211(6) Uani 1 1 d .
N1 N 0.6415(7) 0.1310(4) 1.4332(5) 0.0187(17) Uani 1 1 d .
N2 N 0.6464(7) 0.1003(4) 1.2458(5) 0.0211(18) Uani 1 1 d .
C1 C 0.5684(8) 0.0846(4) 1.4013(7) 0.017(2) Uani 1 1 d .
H1 H 0.5163 0.0638 1.4433 0.021 Uiso 1 1 calc R
C2 C 0.5704(9) 0.0660(5) 1.2983(7) 0.025(2) Uani 1 1 d .
H2 H 0.5217 0.0324 1.2707 0.030 Uiso 1 1 calc R
C3 C 0.6302(9) 0.1559(5) 1.5336(7) 0.021(2) Uani 1 1 d .
C4 C 0.7037(8) 0.1294(5) 1.6162(7) 0.021(2) Uani 1 1 d .
C5 C 0.6866(9) 0.1536(5) 1.7096(7) 0.027(2) Uani 1 1 d .
H5 H 0.7319 0.1363 1.7662 0.032 Uiso 1 1 calc R
C6 C 0.6023(9) 0.2034(5) 1.7194(7) 0.029(2) Uani 1 1 d .
H6 H 0.5938 0.2204 1.7822 0.034 Uiso 1 1 calc R
C7 C 0.5307(9) 0.2280(5) 1.6365(7) 0.027(2) Uani 1 1 d .
H7 H 0.4723 0.2605 1.6446 0.033 Uiso 1 1 calc R
C8 C 0.5441(8) 0.2054(4) 1.5420(7) 0.019(2) Uani 1 1 d .
C9 C 0.7949(9) 0.0738(5) 1.6065(7) 0.025(2) Uani 1 1 d .
H9 H 0.7972 0.0635 1.5357 0.030 Uiso 1 1 calc R
C10 C 0.9331(10) 0.0894(6) 1.6526(8) 0.039(3) Uani 1 1 d .
H10A H 0.9318 0.0980 1.7226 0.058 Uiso 1 1 calc R
H10B H 0.9645 0.1259 1.6201 0.058 Uiso 1 1 calc R
H10C H 0.9889 0.0541 1.6439 0.058 Uiso 1 1 calc R
C11 C 0.7446(10) 0.0172(5) 1.6601(8) 0.034(3) Uani 1 1 d .
H11A H 0.7409 0.0274 1.7293 0.051 Uiso 1 1 calc R
H11B H 0.8016 -0.0181 1.6546 0.051 Uiso 1 1 calc R
H11C H 0.6596 0.0066 1.6304 0.051 Uiso 1 1 calc R
C12 C 0.4572(9) 0.2321(5) 1.4539(7) 0.023(2) Uani 1 1 d .
H12 H 0.4983 0.2217 1.3935 0.028 Uiso 1 1 calc R
C13 C 0.4426(12) 0.3031(5) 1.4553(9) 0.044(3) Uani 1 1 d .
H13A H 0.3906 0.3149 1.5075 0.067 Uiso 1 1 calc R
H13B H 0.4016 0.3171 1.3921 0.067 Uiso 1 1 calc R
H13C H 0.5264 0.3223 1.4672 0.067 Uiso 1 1 calc R
C14 C 0.3240(10) 0.1991(6) 1.4441(9) 0.045(3) Uani 1 1 d .
H14A H 0.2779 0.2102 1.5000 0.067 Uiso 1 1 calc R
H14B H 0.3360 0.1541 1.4429 0.067 Uiso 1 1 calc R
H14C H 0.2753 0.2123 1.3833 0.067 Uiso 1 1 calc R
C15 C 0.6249(9) 0.0936(5) 1.1362(6) 0.022(2) Uani 1 1 d .
C16 C 0.5214(9) 0.1248(5) 1.0844(7) 0.021(2) Uani 1 1 d .
C17 C 0.5046(10) 0.1168(5) 0.9822(7) 0.031(2) Uani 1 1 d .
H17 H 0.4360 0.1372 0.9458 0.037 Uiso 1 1 calc R
C18 C 0.5856(10) 0.0798(5) 0.9328(7) 0.029(2) Uani 1 1 d .
H18 H 0.5695 0.0740 0.8642 0.035 Uiso 1 1 calc R
C19 C 0.6913(10) 0.0511(5) 0.9846(7) 0.032(3) Uani 1 1 d .
H19 H 0.7483 0.0276 0.9502 0.039 Uiso 1 1 calc R
C20 C 0.7132(9) 0.0572(5) 1.0890(7) 0.025(2) Uani 1 1 d .
C21 C 0.4267(9) 0.1659(5) 1.1372(8) 0.030(2) Uani 1 1 d .
H21 H 0.4665 0.1746 1.2049 0.036 Uiso 1 1 calc R
C22 C 0.4024(12) 0.2288(6) 1.0846(9) 0.043(3) Uani 1 1 d .
H22A H 0.3579 0.2218 1.0196 0.064 Uiso 1 1 calc R
H22B H 0.4835 0.2493 1.0779 0.064 Uiso 1 1 calc R
H22C H 0.3505 0.2551 1.1230 0.064 Uiso 1 1 calc R
C23 C 0.2987(10) 0.1312(6) 1.1465(9) 0.041(3) Uani 1 1 d .
H23A H 0.2403 0.1586 1.1769 0.062 Uiso 1 1 calc R
H23B H 0.3147 0.0942 1.1871 0.062 Uiso 1 1 calc R
H23C H 0.2610 0.1190 1.0813 0.062 Uiso 1 1 calc R
C24 C 0.8285(9) 0.0231(4) 1.1439(6) 0.019(2) Uani 1 1 d .
H24 H 0.8252 0.0301 1.2157 0.023 Uiso 1 1 calc R
C25 C 0.8197(12) -0.0476(5) 1.1254(8) 0.039(3) Uani 1 1 d .
H25A H 0.7402 -0.0634 1.1466 0.059 Uiso 1 1 calc R
H25B H 0.8913 -0.0684 1.1623 0.059 Uiso 1 1 calc R
H25C H 0.8219 -0.0559 1.0554 0.059 Uiso 1 1 calc R
C26 C 0.9563(10) 0.0499(6) 1.1158(8) 0.036(3) Uani 1 1 d .
H26A H 0.9573 0.0488 1.0445 0.054 Uiso 1 1 calc R
H26B H 1.0266 0.0250 1.1464 0.054 Uiso 1 1 calc R
H26C H 0.9655 0.0928 1.1388 0.054 Uiso 1 1 calc R

loop_
_atom_site_aniso_label
_atom_site_aniso_U_11
_atom_site_aniso_U_22
_atom_site_aniso_U_33
_atom_site_aniso_U_23
_atom_site_aniso_U_13
_atom_site_aniso_U_12
I1 0.0348(4) 0.0223(4) 0.0387(4) 0.0045(3) 0.0073(3) -0.0026(3)
I2 0.0194(3) 0.0384(4) 0.0377(4) -0.0046(3) 0.0021(3) -0.0002(3)
I3 0.0401(4) 0.0232(4) 0.0381(4) 0.0051(3) 0.0123(3) 0.0024(3)
Al1 0.0214(14) 0.0200(15) 0.0223(15) -0.0014(12) 0.0038(12) -0.0028(12)
N1 0.023(4) 0.015(4) 0.017(4) -0.001(3) -0.003(3) 0.007(4)
N2 0.022(4) 0.025(5) 0.017(4) -0.003(4) 0.005(3) -0.004(4)
C1 0.016(4) 0.012(5) 0.022(5) 0.012(4) -0.004(4) 0.001(4)
C2 0.026(5) 0.027(6) 0.022(5) 0.000(4) 0.003(4) 0.007(5)
C3 0.023(5) 0.016(5) 0.025(5) -0.002(4) 0.006(4) -0.007(4)
C4 0.016(4) 0.022(5) 0.025(5) 0.001(4) -0.008(4) 0.001(4)
C5 0.027(5) 0.030(6) 0.021(5) 0.001(4) 0.000(4) -0.003(5)
C6 0.034(6) 0.036(6) 0.017(5) -0.002(5) 0.004(4) -0.004(5)
C7 0.024(5) 0.033(6) 0.026(5) 0.000(5) 0.013(4) 0.004(5)
C8 0.015(4) 0.019(5) 0.023(5) 0.009(4) -0.003(4) -0.002(4)
C9 0.023(5) 0.029(6) 0.022(5) 0.003(4) -0.003(4) 0.004(4)
C10 0.026(6) 0.047(8) 0.040(6) -0.001(6) -0.006(5) 0.009(5)
C11 0.036(6) 0.028(6) 0.037(6) 0.001(5) -0.002(5) 0.005(5)
C12 0.025(5) 0.024(5) 0.023(5) 0.003(4) 0.008(4) 0.010(5)
C13 0.053(7) 0.026(7) 0.052(7) 0.008(6) -0.004(6) 0.008(6)
C14 0.028(6) 0.054(8) 0.051(7) 0.022(6) -0.006(5) 0.008(6)
C15 0.029(5) 0.024(6) 0.014(5) 0.000(4) 0.006(4) -0.003(5)
C16 0.021(5) 0.016(5) 0.026(5) 0.005(4) -0.001(4) 0.001(4)
C17 0.039(6) 0.026(6) 0.027(5) 0.012(5) -0.003(5) 0.004(5)
C18 0.037(6) 0.033(6) 0.018(5) -0.009(5) 0.003(4) -0.007(5)
C19 0.029(5) 0.038(7) 0.031(6) -0.005(5) 0.010(5) 0.008(5)
C20 0.033(5) 0.024(6) 0.019(5) -0.001(4) 0.002(4) -0.008(5)
C21 0.027(5) 0.032(6) 0.031(6) -0.013(5) -0.004(4) 0.013(5)
C22 0.048(7) 0.034(7) 0.046(7) -0.001(6) 0.002(6) 0.011(6)
C23 0.030(6) 0.048(8) 0.044(7) -0.005(6) -0.002(5) 0.008(6)
C24 0.023(5) 0.020(5) 0.014(4) -0.005(4) 0.005(4) 0.004(4)
C25 0.057(7) 0.028(6) 0.033(6) -0.007(5) 0.001(5) 0.010(6)
C26 0.036(6) 0.041(7) 0.031(6) 0.001(5) 0.003(5) 0.008(6)

loop_
_atom_type_symbol
_atom_type_description
_atom_type_scat_dispersion_real
_atom_type_scat_dispersion_imag
_atom_type_scat_source
C C 0.0033 0.0016 'International Tables Vol C Tables 4.2.6.8 and 6.1.1.4'
H H 0.0000 0.0000 'International Tables Vol C Tables 4.2.6.8 and 6.1.1.4'
N N 0.0061 0.0033 'International Tables Vol C Tables 4.2.6.8 and 6.1.1.4'
Al Al 0.0645 0.0514 'International Tables Vol C Tables 4.2.6.8 and 6.1.1.4'
I I -0.4742 1.8119 'International Tables Vol C Tables 4.2.6.8 and 6.1.1.4'

loop_
_geom_angle_atom_site_label_1
_geom_angle_atom_site_label_2
_geom_angle_atom_site_label_3
_geom_angle
N2 Al1 N1 85.7(3)
N2 Al1 I2 116.4(3)
N1 Al1 I2 110.7(2)
N2 Al1 I1 112.8(3)
N1 Al1 I1 116.8(3)
I2 Al1 I1 112.12(11)
C1 N1 C3 118.9(8)
C1 N1 Al1 109.9(6)
C3 N1 Al1 131.1(6)
C2 N2 C15 116.1(8)
C2 N2 Al1 110.7(6)
C15 N2 Al1 132.5(6)
N1 C1 C2 117.7(8)
N2 C2 C1 115.4(9)
C8 C3 C4 122.8(8)
C8 C3 N1 117.2(8)
C4 C3 N1 120.0(8)
C5 C4 C3 117.6(9)
C5 C4 C9 119.9(8)
C3 C4 C9 122.4(8)
C4 C5 C6 120.4(9)
C7 C6 C5 120.4(9)
C8 C7 C6 121.3(9)
C7 C8 C3 117.5(8)
C7 C8 C12 118.8(8)
C3 C8 C12 123.6(8)
C11 C9 C4 108.8(8)
C11 C9 C10 109.2(9)
C4 C9 C10 111.2(9)
C13 C12 C8 114.2(9)
C13 C12 C14 111.2(9)
C8 C12 C14 110.8(8)
C16 C15 C20 123.0(8)
C16 C15 N2 119.3(8)
C20 C15 N2 117.7(8)
C17 C16 C15 117.3(9)
C17 C16 C21 120.4(8)
C15 C16 C21 122.4(8)
C18 C17 C16 122.0(10)
C17 C18 C19 120.2(9)
C18 C19 C20 120.4(9)
C15 C20 C19 117.0(9)
C15 C20 C24 124.1(8)
C19 C20 C24 118.9(8)
C22 C21 C23 110.6(9)
C22 C21 C16 111.4(9)
C23 C21 C16 111.5(9)
C25 C24 C26 111.5(8)
C25 C24 C20 110.7(8)
C26 C24 C20 111.4(8)

loop_
_geom_bond_atom_site_label_1
_geom_bond_atom_site_label_2
_geom_bond_distance
I1 Al1 2.491(3)
I2 Al1 2.487(3)
Al1 N2 1.903(8)
Al1 N1 1.933(8)
N1 C1 1.289(11)
N1 C3 1.465(12)
N2 C2 1.325(12)
N2 C15 1.476(11)
C1 C2 1.442(13)
C3 C8 1.389(13)
C3 C4 1.402(13)
C4 C5 1.384(13)
C4 C9 1.525(13)
C5 C6 1.385(15)
C6 C7 1.380(14)
C7 C8 1.378(13)
C8 C12 1.527(13)
C9 C11 1.516(15)
C9 C10 1.543(14)
C12 C13 1.509(15)
C12 C14 1.544(15)
C15 C16 1.390(13)
C15 C20 1.397(13)
C16 C17 1.379(14)
C16 C21 1.538(13)
C17 C18 1.368(14)
C18 C19 1.383(15)
C19 C20 1.407(14)
C20 C24 1.525(14)
C21 C22 1.517(16)
C21 C23 1.535(15)
C24 C25 1.519(15)
C24 C26 1.525(14)
